data_8106289
loop_
_publ_author_name
'Ma, Jin-Xia'
'Li, Qing-Lin'
'Li, Peng-Peng'
'Zhao, Ji-Xing'
'Zhao, Li'

_publ_section_title
;
 Crystal structure of
 bis{5-methoxy-2-((E)-((4-((E)-1-(methoxyimino)ethyl)phenyl)imino)methyl)phenolato-\k2
 N,O}nickel(II), C34H34N4NiO6
;
_journal_issue 5
_journal_name_full 'Zeitschrift f\"ur Kristallographie - New Crystal Structures'
_journal_page_first 767
_journal_page_last 769
_journal_paper_doi 10.1515/ncrs-2017-0379
_journal_volume 233
_journal_year 2018
_chemical_formula_moiety 'C34 H34 N4 Ni O6'
_chemical_formula_sum 'C34 H34 N4 Ni O6'
_chemical_formula_weight 653.36
_space_group_crystal_system monoclinic
_space_group_IT_number 14
_space_group_name_Hall '-P 2ybc'
_space_group_name_H-M_alt 'P 1 21/c 1'
_atom_sites_solution_hydrogens geom
_atom_sites_solution_primary direct
_atom_sites_solution_secondary difmap
_cell_angle_alpha 90.00
_cell_angle_beta 100.519(4)
_cell_angle_gamma 90.00
_cell_formula_units_Z 2
_cell_length_a 10.5538(5)
_cell_length_b 6.1691(2)
_cell_length_c 24.2831(9)
_cell_measurement_reflns_used 1981
_cell_measurement_temperature 294.39(10)
_cell_measurement_theta_max 28.3370
_cell_measurement_theta_min 3.7080
_cell_volume 1554.44(11)
_computing_cell_refinement
;
CrysAlisPro, Agilent Technologies,
Version 1.171.36.32 (release 02-08-2013 CrysAlis171 .NET)
(compiled Aug  2 2013,16:46:58)
;
_computing_data_collection
;
CrysAlisPro, Agilent Technologies,
Version 1.171.36.32 (release 02-08-2013 CrysAlis171 .NET)
(compiled Aug  2 2013,16:46:58)
;
_computing_data_reduction
;
CrysAlisPro, Agilent Technologies,
Version 1.171.36.32 (release 02-08-2013 CrysAlis171 .NET)
(compiled Aug  2 2013,16:46:58)
;
_computing_molecular_graphics 'Olex2 (Dolomanov et al., 2009)'
_computing_publication_material 'Olex2 (Dolomanov et al., 2009)'
_computing_structure_refinement 'ShelXL (Sheldrick, 2008)'
_computing_structure_solution 'ShelXS (Sheldrick, 2008)'
_diffrn_ambient_temperature 294.39(10)
_diffrn_detector_area_resol_mean 16.0733
_diffrn_measured_fraction_theta_full 0.999
_diffrn_measured_fraction_theta_max 0.999
_diffrn_measurement_details
;
#__ type_ start__ end____ width___ exp.time_
  1 omega   34.00   83.20   1.2000    4.0000
omega____ theta____ kappa____ phi______ frames
    -       19.7946 -178.0000 -150.0000 41

#__ type_ start__ end____ width___ exp.time_
  2 omega  -46.00   45.20   1.2000    4.0000
omega____ theta____ kappa____ phi______ frames
    -       19.7946  -38.0000 -150.0000 76

#__ type_ start__ end____ width___ exp.time_
  3 omega  -26.00   60.40   1.2000    4.0000
omega____ theta____ kappa____ phi______ frames
    -       19.7946  -19.0000  -90.0000 72
;
_diffrn_measurement_device_type 'SuperNova, Dual, Cu at zero, Eos'
_diffrn_measurement_method '\w scans'
_diffrn_orient_matrix_UB_11 -0.0660922000
_diffrn_orient_matrix_UB_12 0.0207573000
_diffrn_orient_matrix_UB_13 -0.0000334000
_diffrn_orient_matrix_UB_21 0.0171568000
_diffrn_orient_matrix_UB_22 0.0902090000
_diffrn_orient_matrix_UB_23 0.0179215000
_diffrn_orient_matrix_UB_31 -0.0025761000
_diffrn_orient_matrix_UB_32 0.0682854000
_diffrn_orient_matrix_UB_33 -0.0236924000
_diffrn_radiation_monochromator mirror
_diffrn_radiation_type MoK\a
_diffrn_radiation_wavelength 0.71073
_diffrn_reflns_av_R_equivalents 0.0274
_diffrn_reflns_av_unetI/netI 0.0426
_diffrn_reflns_limit_h_max 12
_diffrn_reflns_limit_h_min -13
_diffrn_reflns_limit_k_max 7
_diffrn_reflns_limit_k_min -7
_diffrn_reflns_limit_l_max 17
_diffrn_reflns_limit_l_min -29
_diffrn_reflns_number 6253
_diffrn_reflns_theta_full 26.00
_diffrn_reflns_theta_max 26.02
_diffrn_reflns_theta_min 3.41
_diffrn_source 'SuperNova (Mo) X-ray Source'
_exptl_absorpt_coefficient_mu 0.676
_exptl_absorpt_correction_T_max 1.00000
_exptl_absorpt_correction_T_min 0.78687
_exptl_absorpt_correction_type multi-scan
_exptl_absorpt_process_details
;
CrysAlisPro, Agilent Technologies,
Version 1.171.36.32 (release 02-08-2013 CrysAlis171 .NET)
(compiled Aug  2 2013,16:46:58)
Empirical absorption correction using spherical harmonics,
 implemented in SCALE3 ABSPACK scaling algorithm.
;
_exptl_crystal_colour 'clear light brown'
_exptl_crystal_density_diffrn 1.396
_exptl_crystal_density_method 'not measured'
_exptl_crystal_description block
_exptl_crystal_F_000 684
_exptl_crystal_size_max 0.37
_exptl_crystal_size_mid 0.35
_exptl_crystal_size_min 0.34
_refine_diff_density_max 0.347
_refine_diff_density_min -0.225
_refine_diff_density_rms 0.053
_refine_ls_extinction_method none
_refine_ls_goodness_of_fit_ref 1.087
_refine_ls_hydrogen_treatment constr
_refine_ls_matrix_type full
_refine_ls_number_parameters 208
_refine_ls_number_reflns 3050
_refine_ls_number_restraints 0
_refine_ls_restrained_S_all 1.087
_refine_ls_R_factor_all 0.0550
_refine_ls_R_factor_gt 0.0402
_refine_ls_shift/su_max 0.000
_refine_ls_shift/su_mean 0.000
_refine_ls_structure_factor_coef Fsqd
_refine_ls_weighting_details 'calc w=1/[\s^2^(Fo^2^)+(0.0374P)^2^+0.2261P] where P=(Fo^2^+2Fc^2^)/3'
_refine_ls_weighting_scheme calc
_refine_ls_wR_factor_gt 0.0874
_refine_ls_wR_factor_ref 0.0973
_reflns_number_gt 2426
_reflns_number_total 3050
_reflns_threshold_expression >2sigma(I)
_cod_data_source_file suppl_ncrs-2017-0379_suppl.cif
_cod_data_source_block d445
_cod_original_cell_volume 1554.43(11)
_cod_database_code 8106289
_reflns_odcompleteness_completeness 99.74
_reflns_odcompleteness_iscentric 1
_reflns_odcompleteness_theta 26.32
_olex2_refinement_description
;
1. Fixed Uiso
 At 1.2 times of:
  All C(H) groups
 At 1.5 times of:
  All C(H,H,H) groups
2.a Aromatic/amide H refined with riding coordinates:
 C2(H2), C4(H4), C5(H5), C7(H7), C9(H9), C10(H10), C12(H12), C13(H13)
2.b Idealised Me refined as rotating group:
 C15(H15A,H15B,H15C), C16(H16A,H16B,H16C), C17(H17A,H17B,H17C)
;
_olex2_submission_special_instructions 'No special instructions were received'

loop_
_space_group_symop_id
_space_group_symop_operation_xyz
1 'x, y, z'
2 '-x, y+1/2, -z+1/2'
3 '-x, -y, -z'
4 'x, -y-1/2, z-1/2'

loop_
_atom_site_label
_atom_site_type_symbol
_atom_site_fract_x
_atom_site_fract_y
_atom_site_fract_z
_atom_site_U_iso_or_equiv
_atom_site_adp_type
_atom_site_occupancy
_atom_site_calc_flag
_atom_site_disorder_assembly
_atom_site_disorder_group
_atom_site_site_symmetry_order
_atom_site_refinement_flags_posn
_atom_site_refinement_flags_adp
_atom_site_refinement_flags_occupancy
Ni1 Ni 0.0000 0.5000 0.0000 0.03687(15) Uani 1 d . . 2 S T P
O1 O -0.03651(18) 0.4282(3) 0.07071(7) 0.0552(5) Uani 1 d . . 1 . . .
O2 O -0.21388(18) 0.6141(3) 0.23025(7) 0.0602(5) Uani 1 d . . 1 . . .
O3 O 0.63789(18) 0.8244(3) -0.15055(8) 0.0627(5) Uani 1 d . . 1 . . .
N1 N 0.12132(18) 0.7277(3) 0.03505(8) 0.0399(5) Uani 1 d . . 1 . . .
N2 N 0.5580(2) 0.7756(3) -0.11151(9) 0.0539(6) Uani 1 d . . 1 . . .
C1 C -0.0449(2) 0.5664(4) 0.11072(10) 0.0412(6) Uani 1 d . . 1 . . .
C2 C -0.1232(2) 0.5105(4) 0.14964(10) 0.0455(6) Uani 1 d . . 1 . . .
H2 H -0.1655 0.3776 0.1468 0.055 Uiso 1 calc . . 1 R . .
C3 C -0.1372(2) 0.6520(4) 0.19175(9) 0.0467(6) Uani 1 d . . 1 . . .
C4 C -0.0723(3) 0.8508(4) 0.19770(11) 0.0561(7) Uani 1 d . . 1 . . .
H4 H -0.0820 0.9450 0.2266 0.067 Uiso 1 calc . . 1 R . .
C5 C 0.0050(3) 0.9046(4) 0.16076(10) 0.0534(7) Uani 1 d . . 1 . . .
H5 H 0.0487 1.0362 0.1650 0.064 Uiso 1 calc . . 1 R . .
C6 C 0.0210(2) 0.7671(4) 0.11631(9) 0.0415(6) Uani 1 d . . 1 . . .
C7 C 0.1074(2) 0.8291(4) 0.08024(10) 0.0427(6) Uani 1 d . . 1 . . .
H7 H 0.1575 0.9520 0.0899 0.051 Uiso 1 calc . . 1 R . .
C8 C 0.2197(2) 0.7956(4) 0.00488(9) 0.0390(5) Uani 1 d . . 1 . . .
C9 C 0.2240(2) 0.9995(4) -0.01731(11) 0.0474(6) Uani 1 d . . 1 . . .
H9 H 0.1681 1.1064 -0.0091 0.057 Uiso 1 calc . . 1 R . .
C10 C 0.3111(2) 1.0466(4) -0.05188(11) 0.0491(7) Uani 1 d . . 1 . . .
H10 H 0.3123 1.1852 -0.0668 0.059 Uiso 1 calc . . 1 R . .
C11 C 0.3962(2) 0.8931(4) -0.06468(9) 0.0386(5) Uani 1 d . . 1 . . .
C12 C 0.3942(2) 0.6894(4) -0.03966(11) 0.0498(7) Uani 1 d . . 1 . . .
H12 H 0.4531 0.5843 -0.0459 0.060 Uiso 1 calc . . 1 R . .
C13 C 0.3067(2) 0.6422(4) -0.00593(11) 0.0499(7) Uani 1 d . . 1 . . .
H13 H 0.3061 0.5048 0.0098 0.060 Uiso 1 calc . . 1 R . .
C14 C 0.4851(2) 0.9348(4) -0.10399(10) 0.0436(6) Uani 1 d . . 1 . . .
C15 C 0.4854(3) 1.1486(4) -0.13276(14) 0.0760(10) Uani 1 d . . 1 . . .
H15A H 0.5619 1.1610 -0.1487 0.114 Uiso 1 calc . . 1 GR . .
H15B H 0.4838 1.2631 -0.1061 0.114 Uiso 1 calc . . 1 GR . .
H15C H 0.4108 1.1592 -0.1619 0.114 Uiso 1 calc . . 1 GR . .
C16 C 0.7082(3) 0.6349(5) -0.15871(15) 0.0838(11) Uani 1 d . . 1 . . .
H16A H 0.7695 0.6682 -0.1822 0.126 Uiso 1 calc . . 1 GR . .
H16B H 0.6499 0.5253 -0.1763 0.126 Uiso 1 calc . . 1 GR . .
H16C H 0.7528 0.5829 -0.1232 0.126 Uiso 1 calc . . 1 GR . .
C17 C -0.2838(3) 0.4156(5) 0.22694(13) 0.0749(9) Uani 1 d . . 1 . . .
H17A H -0.3370 0.4026 0.1905 0.112 Uiso 1 calc . . 1 GR . .
H17B H -0.3372 0.4141 0.2550 0.112 Uiso 1 calc . . 1 GR . .
H17C H -0.2245 0.2964 0.2330 0.112 Uiso 1 calc . . 1 GR . .

loop_
_atom_site_aniso_label
_atom_site_aniso_U_11
_atom_site_aniso_U_22
_atom_site_aniso_U_33
_atom_site_aniso_U_23
_atom_site_aniso_U_13
_atom_site_aniso_U_12
Ni1 0.0412(3) 0.0369(2) 0.0361(3) -0.00947(19) 0.01662(19) -0.00591(19)
O1 0.0783(13) 0.0475(9) 0.0472(10) -0.0166(9) 0.0315(10) -0.0194(9)
O2 0.0679(13) 0.0732(13) 0.0465(11) -0.0051(10) 0.0288(10) -0.0001(11)
O3 0.0669(13) 0.0577(11) 0.0741(13) 0.0147(10) 0.0410(11) 0.0007(10)
N1 0.0386(11) 0.0419(11) 0.0413(11) -0.0054(9) 0.0131(9) -0.0032(9)
N2 0.0518(13) 0.0558(13) 0.0610(14) 0.0095(11) 0.0285(11) -0.0026(11)
C1 0.0460(14) 0.0433(13) 0.0348(13) -0.0038(11) 0.0091(11) 0.0037(11)
C2 0.0517(15) 0.0475(14) 0.0391(13) -0.0027(12) 0.0129(12) -0.0045(12)
C3 0.0470(15) 0.0610(16) 0.0342(13) -0.0025(12) 0.0134(11) 0.0061(13)
C4 0.0676(18) 0.0609(17) 0.0438(15) -0.0178(13) 0.0212(14) -0.0020(15)
C5 0.0605(17) 0.0520(15) 0.0489(16) -0.0182(13) 0.0134(13) -0.0081(14)
C6 0.0410(14) 0.0467(14) 0.0376(13) -0.0054(11) 0.0096(11) -0.0005(11)
C7 0.0412(14) 0.0424(13) 0.0443(14) -0.0091(12) 0.0070(11) -0.0028(11)
C8 0.0365(13) 0.0395(13) 0.0422(13) -0.0032(11) 0.0099(11) -0.0019(10)
C9 0.0476(15) 0.0381(13) 0.0592(16) -0.0004(12) 0.0173(13) 0.0041(11)
C10 0.0535(16) 0.0355(13) 0.0616(17) 0.0070(12) 0.0193(13) 0.0023(12)
C11 0.0353(12) 0.0397(13) 0.0407(13) 0.0024(11) 0.0066(10) -0.0018(10)
C12 0.0497(15) 0.0413(13) 0.0638(17) 0.0103(13) 0.0249(13) 0.0094(12)
C13 0.0535(16) 0.0389(13) 0.0629(17) 0.0133(13) 0.0255(14) 0.0066(12)
C14 0.0408(14) 0.0440(13) 0.0458(14) 0.0042(12) 0.0080(11) -0.0048(11)
C15 0.087(2) 0.0596(18) 0.093(2) 0.0305(18) 0.046(2) 0.0110(17)
C16 0.092(3) 0.0657(19) 0.113(3) 0.016(2) 0.070(2) 0.0151(19)
C17 0.081(2) 0.087(2) 0.065(2) -0.0021(18) 0.0377(18) -0.015(2)

loop_
_atom_type_symbol
_atom_type_description
_atom_type_scat_dispersion_real
_atom_type_scat_dispersion_imag
_atom_type_scat_source
C C 0.0033 0.0016 'International Tables Vol C Tables 4.2.6.8 and 6.1.1.4'
H H 0.0000 0.0000 'International Tables Vol C Tables 4.2.6.8 and 6.1.1.4'
N N 0.0061 0.0033 'International Tables Vol C Tables 4.2.6.8 and 6.1.1.4'
Ni Ni 0.3393 1.1124 'International Tables Vol C Tables 4.2.6.8 and 6.1.1.4'
O O 0.0106 0.0060 'International Tables Vol C Tables 4.2.6.8 and 6.1.1.4'

loop_
_geom_angle_atom_site_label_1
_geom_angle_atom_site_label_2
_geom_angle_atom_site_label_3
_geom_angle
_geom_angle_site_symmetry_1
_geom_angle_site_symmetry_3
O1 Ni1 O1 180.0 . 3_565
O1 Ni1 N1 90.06(7) . 3_565
O1 Ni1 N1 89.94(7) . .
O1 Ni1 N1 89.94(7) 3_565 3_565
O1 Ni1 N1 90.06(7) 3_565 .
N1 Ni1 N1 180.0 . 3_565
C1 O1 Ni1 125.30(16) . .
C3 O2 C17 118.3(2) . .
N2 O3 C16 108.06(17) . .
C7 N1 Ni1 122.77(15) . .
C7 N1 C8 119.68(19) . .
C8 N1 Ni1 117.20(14) . .
C14 N2 O3 112.34(19) . .
O1 C1 C2 117.8(2) . .
O1 C1 C6 122.9(2) . .
C2 C1 C6 119.2(2) . .
C1 C2 H2 120.0 . .
C3 C2 C1 120.0(2) . .
C3 C2 H2 120.0 . .
O2 C3 C2 124.0(2) . .
O2 C3 C4 114.8(2) . .
C2 C3 C4 121.2(2) . .
C3 C4 H4 120.4 . .
C5 C4 C3 119.1(2) . .
C5 C4 H4 120.4 . .
C4 C5 H5 119.0 . .
C4 C5 C6 122.0(2) . .
C6 C5 H5 119.0 . .
C1 C6 C7 122.3(2) . .
C5 C6 C1 118.4(2) . .
C5 C6 C7 119.2(2) . .
N1 C7 C6 125.1(2) . .
N1 C7 H7 117.5 . .
C6 C7 H7 117.5 . .
C9 C8 N1 123.1(2) . .
C9 C8 C13 119.0(2) . .
C13 C8 N1 117.7(2) . .
C8 C9 H9 119.9 . .
C8 C9 C10 120.2(2) . .
C10 C9 H9 119.9 . .
C9 C10 H10 119.2 . .
C11 C10 C9 121.6(2) . .
C11 C10 H10 119.2 . .
C10 C11 C12 117.2(2) . .
C10 C11 C14 122.8(2) . .
C12 C11 C14 119.9(2) . .
C11 C12 H12 119.5 . .
C13 C12 C11 121.0(2) . .
C13 C12 H12 119.5 . .
C8 C13 H13 119.6 . .
C12 C13 C8 120.8(2) . .
C12 C13 H13 119.6 . .
N2 C14 C11 115.3(2) . .
N2 C14 C15 123.9(2) . .
C11 C14 C15 120.8(2) . .
C14 C15 H15A 109.5 . .
C14 C15 H15B 109.5 . .
C14 C15 H15C 109.5 . .
H15A C15 H15B 109.5 . .
H15A C15 H15C 109.5 . .
H15B C15 H15C 109.5 . .
O3 C16 H16A 109.5 . .
O3 C16 H16B 109.5 . .
O3 C16 H16C 109.5 . .
H16A C16 H16B 109.5 . .
H16A C16 H16C 109.5 . .
H16B C16 H16C 109.5 . .
O2 C17 H17A 109.5 . .
O2 C17 H17B 109.5 . .
O2 C17 H17C 109.5 . .
H17A C17 H17B 109.5 . .
H17A C17 H17C 109.5 . .
H17B C17 H17C 109.5 . .

loop_
_geom_bond_atom_site_label_1
_geom_bond_atom_site_label_2
_geom_bond_distance
_geom_bond_site_symmetry_2
Ni1 O1 1.8800(16) .
Ni1 O1 1.8801(16) 3_565
Ni1 N1 1.9845(18) .
Ni1 N1 1.9845(18) 3_565
O1 C1 1.308(3) .
O2 C3 1.364(3) .
O2 C17 1.425(3) .
O3 N2 1.412(2) .
O3 C16 1.418(3) .
N1 C7 1.295(3) .
N1 C8 1.438(3) .
N2 C14 1.281(3) .
C1 C2 1.407(3) .
C1 C6 1.415(3) .
C2 H2 0.9300 .
C2 C3 1.373(3) .
C3 C4 1.399(3) .
C4 H4 0.9300 .
C4 C5 1.360(3) .
C5 H5 0.9300 .
C5 C6 1.407(3) .
C6 C7 1.427(3) .
C7 H7 0.9300 .
C8 C9 1.372(3) .
C8 C13 1.377(3) .
C9 H9 0.9300 .
C9 C10 1.384(3) .
C10 H10 0.9300 .
C10 C11 1.379(3) .
C11 C12 1.397(3) .
C11 C14 1.478(3) .
C12 H12 0.9300 .
C12 C13 1.373(3) .
C13 H13 0.9300 .
C14 C15 1.493(3) .
C15 H15A 0.9600 .
C15 H15B 0.9600 .
C15 H15C 0.9600 .
C16 H16A 0.9600 .
C16 H16B 0.9600 .
C16 H16C 0.9600 .
C17 H17A 0.9600 .
C17 H17B 0.9600 .
C17 H17C 0.9600 .

loop_
_geom_torsion_atom_site_label_1
_geom_torsion_atom_site_label_2
_geom_torsion_atom_site_label_3
_geom_torsion_atom_site_label_4
_geom_torsion
_geom_torsion_site_symmetry_1
_geom_torsion_site_symmetry_2
_geom_torsion_site_symmetry_3
_geom_torsion_site_symmetry_4
Ni1 O1 C1 C2 153.30(18) . . . .
Ni1 O1 C1 C6 -26.8(3) . . . .
Ni1 N1 C7 C6 12.4(3) . . . .
Ni1 N1 C8 C9 113.4(2) . . . .
Ni1 N1 C8 C13 -61.1(3) . . . .
O1 Ni1 O1 C1 -91.1(16) 3_565 . . .
O1 Ni1 N1 C7 150.7(2) 3_565 . . .
O1 Ni1 N1 C7 -29.3(2) . . . .
O1 Ni1 N1 C8 157.53(16) . . . .
O1 Ni1 N1 C8 -22.47(16) 3_565 . . .
O1 C1 C2 C3 -178.7(2) . . . .
O1 C1 C6 C5 179.8(2) . . . .
O1 C1 C6 C7 -3.4(4) . . . .
O2 C3 C4 C5 -179.1(2) . . . .
O3 N2 C14 C11 178.4(2) . . . .
O3 N2 C14 C15 -0.6(4) . . . .
N1 Ni1 O1 C1 -143.2(2) 3_565 . . .
N1 Ni1 O1 C1 36.8(2) . . . .
N1 Ni1 N1 C7 146(5) 3_565 . . .
N1 Ni1 N1 C8 -27(5) 3_565 . . .
N1 C8 C9 C10 -171.8(2) . . . .
N1 C8 C13 C12 172.9(2) . . . .
C1 C2 C3 O2 178.0(2) . . . .
C1 C2 C3 C4 -1.5(4) . . . .
C1 C6 C7 N1 10.0(4) . . . .
C2 C1 C6 C5 -0.3(4) . . . .
C2 C1 C6 C7 176.5(2) . . . .
C2 C3 C4 C5 0.5(4) . . . .
C3 C4 C5 C6 0.6(4) . . . .
C4 C5 C6 C1 -0.7(4) . . . .
C4 C5 C6 C7 -177.6(2) . . . .
C5 C6 C7 N1 -173.2(2) . . . .
C6 C1 C2 C3 1.4(4) . . . .
C7 N1 C8 C9 -60.0(3) . . . .
C7 N1 C8 C13 125.5(3) . . . .
C8 N1 C7 C6 -174.6(2) . . . .
C8 C9 C10 C11 -0.5(4) . . . .
C9 C8 C13 C12 -1.8(4) . . . .
C9 C10 C11 C12 -2.3(4) . . . .
C9 C10 C11 C14 176.4(2) . . . .
C10 C11 C12 C13 3.1(4) . . . .
C10 C11 C14 N2 -179.9(3) . . . .
C10 C11 C14 C15 -0.9(4) . . . .
C11 C12 C13 C8 -1.1(4) . . . .
C12 C11 C14 N2 -1.3(4) . . . .
C12 C11 C14 C15 177.8(3) . . . .
C13 C8 C9 C10 2.6(4) . . . .
C14 C11 C12 C13 -175.7(2) . . . .
C16 O3 N2 C14 -176.2(3) . . . .
C17 O2 C3 C2 0.2(4) . . . .
C17 O2 C3 C4 179.7(3) . . . .
